data_1547514
loop_
_publ_author_name
'Shemet, Andrej'
'Carreira, Erick M.'

_publ_section_title
;
 Total Synthesis of (-)-Rhazinilam and Formal Synthesis of (+)-Eburenine
 and (+)-Aspidospermidine: Asymmetric Cu-Catalyzed Propargylic
 Substitution.
;
_journal_issue 20
_journal_name_full 'Organic letters'
_journal_page_first 5529
_journal_page_last 5532
_journal_paper_doi 10.1021/acs.orglett.7b02619
_journal_volume 19
_journal_year 2017
_chemical_formula_moiety 'C13 H15 N O2'
_chemical_formula_sum 'C13 H15 N O2'
_chemical_formula_weight 217.26
_chemical_name_systematic '3-(8-ethyl-5,6,7,8-tetrahydroindolizin-8-yl)propiolic acid'
_space_group_crystal_system triclinic
_space_group_IT_number 2
_space_group_name_Hall '-P 1'
_space_group_name_H-M_alt 'P -1'
_symmetry_space_group_name_Hall '-P 1'
_symmetry_space_group_name_H-M 'P -1'
_atom_sites_solution_hydrogens mixed
_atom_sites_solution_primary dual
_audit_creation_date 2016-09-30
_audit_creation_method
;
Olex2 1.2
(compiled 2016.09.09 svn.r3337 for OlexSys, GUI svn.r5227)
;
_cell_angle_alpha 108.041(2)
_cell_angle_beta 101.319(2)
_cell_angle_gamma 98.946(2)
_cell_formula_units_Z 2
_cell_length_a 7.3581(6)
_cell_length_b 9.0853(7)
_cell_length_c 9.4911(7)
_cell_measurement_reflns_used 4178
_cell_measurement_temperature 100.0(1)
_cell_measurement_theta_max 30.54
_cell_measurement_theta_min 2.71
_cell_volume 575.42(8)
_computing_cell_refinement 'Bruker SAINT'
_computing_data_collection 'Bruker APEX2'
_computing_data_reduction 'Bruker SAINT'
_computing_molecular_graphics 'Olex2 (Dolomanov et al., 2009)'
_computing_publication_material 'Olex2 (Dolomanov et al., 2009)'
_computing_structure_refinement 'XL (Sheldrick, 2008)'
_computing_structure_solution 'XS (Sheldrick, 2008)'
_diffrn_ambient_temperature 100.0(1)
_diffrn_detector 'Bruker APEX2 area detector'
_diffrn_detector_area_resol_mean 8.33
_diffrn_detector_type 'CCD area detector'
_diffrn_measured_fraction_theta_full 1.000
_diffrn_measured_fraction_theta_max 0.999
_diffrn_measurement_device 'kappa-stage diffractometer'
_diffrn_measurement_device_type 'Bruker Kappa Apex2 Duo'
_diffrn_measurement_method '\w and \f scans'
_diffrn_radiation_monochromator 'focusing graphite'
_diffrn_radiation_probe x-ray
_diffrn_radiation_type MoK\a
_diffrn_radiation_wavelength 0.71073
_diffrn_reflns_av_R_equivalents 0.0273
_diffrn_reflns_av_unetI/netI 0.0254
_diffrn_reflns_Laue_measured_fraction_full 1.000
_diffrn_reflns_Laue_measured_fraction_max 0.999
_diffrn_reflns_limit_h_max 10
_diffrn_reflns_limit_h_min -10
_diffrn_reflns_limit_k_max 12
_diffrn_reflns_limit_k_min -12
_diffrn_reflns_limit_l_max 13
_diffrn_reflns_limit_l_min -13
_diffrn_reflns_number 13500
_diffrn_reflns_point_group_measured_fraction_full 1.000
_diffrn_reflns_point_group_measured_fraction_max 0.999
_diffrn_reflns_theta_full 26.000
_diffrn_reflns_theta_max 30.552
_diffrn_reflns_theta_min 2.337
_diffrn_source 'sealed tube'
_diffrn_standards_number 0
_exptl_absorpt_coefficient_mu 0.085
_exptl_absorpt_correction_T_max 0.7461
_exptl_absorpt_correction_T_min 0.7107
_exptl_absorpt_correction_type multi-scan
_exptl_absorpt_process_details
;
SADABS-2014/5 (Bruker,2014/5) was used for absorption correction.
wR2(int) was 0.0439 before and 0.0389 after correction.
The Ratio of minimum to maximum transmission is 0.9526.
The \l/2 correction factor is 0.00150.
;
_exptl_crystal_colour 'clear colourless'
_exptl_crystal_colour_lustre clear
_exptl_crystal_colour_primary colourless
_exptl_crystal_density_diffrn 1.254
_exptl_crystal_description block
_exptl_crystal_F_000 232
_exptl_crystal_size_max 0.21
_exptl_crystal_size_mid 0.14
_exptl_crystal_size_min 0.08
_refine_diff_density_max 0.516
_refine_diff_density_min -0.227
_refine_diff_density_rms 0.051
_refine_ls_extinction_method none
_refine_ls_goodness_of_fit_ref 1.026
_refine_ls_hydrogen_treatment mixed
_refine_ls_matrix_type full
_refine_ls_number_parameters 149
_refine_ls_number_reflns 3523
_refine_ls_number_restraints 1
_refine_ls_restrained_S_all 1.026
_refine_ls_R_factor_all 0.0565
_refine_ls_R_factor_gt 0.0442
_refine_ls_shift/su_max 0.000
_refine_ls_shift/su_mean 0.000
_refine_ls_structure_factor_coef Fsqd
_refine_ls_weighting_details 'w=1/[\s^2^(Fo^2^)+(0.0525P)^2^+0.2711P] where P=(Fo^2^+2Fc^2^)/3'
_refine_ls_weighting_scheme calc
_refine_ls_wR_factor_gt 0.1091
_refine_ls_wR_factor_ref 0.1175
_reflns_Friedel_coverage 0.000
_reflns_number_gt 2900
_reflns_number_total 3523
_reflns_threshold_expression 'I > 2\s(I)'
_cod_data_source_file ol7b02619_si_003.cif
_cod_data_source_block mo_ca220916_1_1_0m
_cod_depositor_comments 'Adding full bibliography for 1547514--1547515.cif.'
_cod_database_code 1547514
_shelx_space_group_comment
;
The symmetry employed for this shelxl refinement is uniquely defined
by the following loop, which should always be used as a source of
symmetry information in preference to the above space-group names.
They are only intended as comments.
;
_shelx_estimated_absorpt_t_max 0.993
_shelx_estimated_absorpt_t_min 0.982
_olex2_refinement_description
;
1. Fixed Uiso
 At 1.2 times of:
  All C(H) groups, All C(H,H) groups
 At 1.5 times of:
  All C(H,H,H) groups, All O(H) groups
2. Restrained distances
 O2-H2
 0.91 with sigma of 0.01
3.a Secondary CH2 refined with riding coordinates:
 C5(H5A,H5B), C13(H13A,H13B), C11(H11A,H11B), C12(H12A,H12B)
3.b Aromatic/amide H refined with riding coordinates:
 C8(H8), C9(H9), C10(H10)
3.c Idealised Me refined as rotating group:
 C6(H6A,H6B,H6C)
;
_shelx_shelxl_version_number 2014/7
_olex2_date_sample_data_collection 2016-09-23
_olex2_date_sample_submission 2016-09-23
_olex2_submission_original_sample_id ca220916_1_1
_olex2_submission_special_instructions 'No special instructions were received'

loop_
_space_group_symop_operation_xyz
'x, y, z'
'-x, -y, -z'

loop_
_atom_site_label
_atom_site_type_symbol
_atom_site_fract_x
_atom_site_fract_y
_atom_site_fract_z
_atom_site_U_iso_or_equiv
_atom_site_adp_type
_atom_site_occupancy
_atom_site_site_symmetry_order
_atom_site_calc_flag
_atom_site_refinement_flags_posn
O2 O 0.96087(12) 0.79652(9) 0.00273(10) 0.01820(18) Uani 1 1 d D
H2 H 1.014(2) 0.8617(17) -0.0397(18) 0.027 Uiso 1 1 d DR
O1 O 0.86604(12) 1.01519(9) 0.12038(9) 0.01809(18) Uani 1 1 d .
N1 N 0.42158(14) 0.78603(11) 0.47873(11) 0.01670(19) Uani 1 1 d .
C1 C 0.87311(15) 0.87649(12) 0.09791(11) 0.01260(19) Uani 1 1 d .
C3 C 0.70467(15) 0.71358(12) 0.24270(12) 0.0137(2) Uani 1 1 d .
C2 C 0.78256(16) 0.78453(12) 0.17558(12) 0.0148(2) Uani 1 1 d .
C7 C 0.58615(15) 0.73502(12) 0.46906(12) 0.0134(2) Uani 1 1 d .
C8 C 0.71532(17) 0.80842(14) 0.61069(13) 0.0195(2) Uani 1 1 d .
H8 H 0.8422 0.7967 0.6375 0.023 Uiso 1 1 calc R
C4 C 0.60542(15) 0.62146(12) 0.32090(11) 0.01247(19) Uani 1 1 d .
C5 C 0.72159(18) 0.50298(14) 0.35576(14) 0.0196(2) Uani 1 1 d .
H5A H 0.8447 0.5643 0.4304 0.024 Uiso 1 1 calc R
H5B H 0.6515 0.4401 0.4050 0.024 Uiso 1 1 calc R
C13 C 0.40444(17) 0.53271(14) 0.21379(13) 0.0197(2) Uani 1 1 d .
H13A H 0.4160 0.4752 0.1099 0.024 Uiso 1 1 calc R
H13B H 0.3458 0.4532 0.2531 0.024 Uiso 1 1 calc R
C9 C 0.6239(2) 0.90438(14) 0.70871(14) 0.0244(3) Uani 1 1 d .
H9 H 0.6779 0.9684 0.8137 0.029 Uiso 1 1 calc R
C11 C 0.24231(17) 0.72749(16) 0.35886(15) 0.0234(2) Uani 1 1 d .
H11A H 0.1829 0.8174 0.3559 0.028 Uiso 1 1 calc R
H11B H 0.1535 0.6504 0.3825 0.028 Uiso 1 1 calc R
C10 C 0.4438(2) 0.88803(14) 0.62451(15) 0.0230(3) Uani 1 1 d .
H10 H 0.3500 0.9388 0.6610 0.028 Uiso 1 1 calc R
C12 C 0.27664(17) 0.64768(16) 0.20389(14) 0.0233(2) Uani 1 1 d .
H12A H 0.3373 0.7296 0.1682 0.028 Uiso 1 1 calc R
H12B H 0.1532 0.5891 0.1283 0.028 Uiso 1 1 calc R
C6 C 0.7615(2) 0.38827(16) 0.21556(17) 0.0309(3) Uani 1 1 d .
H6A H 0.6407 0.3227 0.1430 0.046 Uiso 1 1 calc GR
H6B H 0.8379 0.3195 0.2478 0.046 Uiso 1 1 calc GR
H6C H 0.8316 0.4490 0.1659 0.046 Uiso 1 1 calc GR

loop_
_atom_site_aniso_label
_atom_site_aniso_U_11
_atom_site_aniso_U_22
_atom_site_aniso_U_33
_atom_site_aniso_U_23
_atom_site_aniso_U_13
_atom_site_aniso_U_12
O2 0.0248(4) 0.0149(4) 0.0226(4) 0.0101(3) 0.0160(3) 0.0067(3)
O1 0.0245(4) 0.0133(3) 0.0221(4) 0.0090(3) 0.0136(3) 0.0052(3)
N1 0.0195(5) 0.0160(4) 0.0195(4) 0.0091(3) 0.0097(4) 0.0064(3)
C1 0.0127(4) 0.0137(4) 0.0123(4) 0.0060(3) 0.0042(3) 0.0016(3)
C3 0.0157(5) 0.0122(4) 0.0135(4) 0.0046(4) 0.0047(4) 0.0028(4)
C2 0.0175(5) 0.0136(4) 0.0153(5) 0.0063(4) 0.0067(4) 0.0032(4)
C7 0.0148(5) 0.0133(4) 0.0142(4) 0.0065(4) 0.0061(4) 0.0026(4)
C8 0.0206(5) 0.0190(5) 0.0167(5) 0.0067(4) 0.0026(4) 0.0008(4)
C4 0.0154(5) 0.0114(4) 0.0125(4) 0.0058(3) 0.0065(4) 0.0016(3)
C5 0.0261(6) 0.0179(5) 0.0247(5) 0.0133(4) 0.0151(5) 0.0099(4)
C13 0.0217(6) 0.0180(5) 0.0155(5) 0.0054(4) 0.0036(4) -0.0041(4)
C9 0.0366(7) 0.0177(5) 0.0164(5) 0.0033(4) 0.0087(5) 0.0024(5)
C11 0.0146(5) 0.0317(6) 0.0293(6) 0.0183(5) 0.0053(5) 0.0056(4)
C10 0.0343(7) 0.0162(5) 0.0255(6) 0.0083(4) 0.0189(5) 0.0098(5)
C12 0.0172(5) 0.0307(6) 0.0213(5) 0.0143(5) 0.0000(4) -0.0010(4)
C6 0.0479(9) 0.0206(6) 0.0379(7) 0.0137(5) 0.0300(7) 0.0161(6)

loop_
_atom_type_symbol
_atom_type_description
_atom_type_scat_dispersion_real
_atom_type_scat_dispersion_imag
_atom_type_scat_source
C C 0.0033 0.0016 'International Tables Vol C Tables 4.2.6.8 and 6.1.1.4'
H H 0.0000 0.0000 'International Tables Vol C Tables 4.2.6.8 and 6.1.1.4'
N N 0.0061 0.0033 'International Tables Vol C Tables 4.2.6.8 and 6.1.1.4'
O O 0.0106 0.0060 'International Tables Vol C Tables 4.2.6.8 and 6.1.1.4'

loop_
_geom_angle_atom_site_label_1
_geom_angle_atom_site_label_2
_geom_angle_atom_site_label_3
_geom_angle
C1 O2 H2 108.0(11)
C7 N1 C11 125.83(10)
C10 N1 C7 109.37(10)
C10 N1 C11 124.43(10)
O2 C1 C2 113.58(9)
O1 C1 O2 124.47(10)
O1 C1 C2 121.95(10)
C2 C3 C4 178.12(11)
C3 C2 C1 177.31(11)
N1 C7 C8 107.57(10)
N1 C7 C4 121.67(9)
C8 C7 C4 130.74(10)
C7 C8 H8 126.3
C7 C8 C9 107.37(11)
C9 C8 H8 126.3
C3 C4 C7 109.08(8)
C3 C4 C5 109.56(9)
C3 C4 C13 107.97(9)
C7 C4 C5 109.76(9)
C7 C4 C13 109.35(9)
C5 C4 C13 111.08(9)
C4 C5 H5A 108.6
C4 C5 H5B 108.6
H5A C5 H5B 107.6
C6 C5 C4 114.71(10)
C6 C5 H5A 108.6
C6 C5 H5B 108.6
C4 C13 H13A 109.4
C4 C13 H13B 109.4
H13A C13 H13B 108.0
C12 C13 C4 111.30(9)
C12 C13 H13A 109.4
C12 C13 H13B 109.4
C8 C9 H9 126.3
C10 C9 C8 107.37(11)
C10 C9 H9 126.3
N1 C11 H11A 109.5
N1 C11 H11B 109.5
N1 C11 C12 110.51(10)
H11A C11 H11B 108.1
C12 C11 H11A 109.5
C12 C11 H11B 109.5
N1 C10 H10 125.8
C9 C10 N1 108.30(11)
C9 C10 H10 125.8
C13 C12 H12A 109.5
C13 C12 H12B 109.5
C11 C12 C13 110.73(10)
C11 C12 H12A 109.5
C11 C12 H12B 109.5
H12A C12 H12B 108.1
C5 C6 H6A 109.5
C5 C6 H6B 109.5
C5 C6 H6C 109.5
H6A C6 H6B 109.5
H6A C6 H6C 109.5
H6B C6 H6C 109.5

loop_
_geom_bond_atom_site_label_1
_geom_bond_atom_site_label_2
_geom_bond_distance
O2 H2 0.895(9)
O2 C1 1.3150(13)
O1 C1 1.2224(13)
N1 C7 1.3716(14)
N1 C11 1.4612(16)
N1 C10 1.3674(15)
C1 C2 1.4444(14)
C3 C2 1.1969(15)
C3 C4 1.4806(14)
C7 C8 1.3788(15)
C7 C4 1.5124(14)
C8 H8 0.9500
C8 C9 1.4153(17)
C4 C5 1.5474(15)
C4 C13 1.5498(15)
C5 H5A 0.9900
C5 H5B 0.9900
C5 C6 1.5274(17)
C13 H13A 0.9900
C13 H13B 0.9900
C13 C12 1.5217(18)
C9 H9 0.9500
C9 C10 1.366(2)
C11 H11A 0.9900
C11 H11B 0.9900
C11 C12 1.5150(18)
C10 H10 0.9500
C12 H12A 0.9900
C12 H12B 0.9900
C6 H6A 0.9800
C6 H6B 0.9800
C6 H6C 0.9800

loop_
_geom_torsion_atom_site_label_1
_geom_torsion_atom_site_label_2
_geom_torsion_atom_site_label_3
_geom_torsion_atom_site_label_4
_geom_torsion
N1 C7 C8 C9 0.93(12)
N1 C7 C4 C3 97.67(11)
N1 C7 C4 C5 -142.28(10)
N1 C7 C4 C13 -20.20(13)
N1 C11 C12 C13 47.24(13)
C3 C4 C5 C6 -56.61(13)
C3 C4 C13 C12 -70.87(11)
C7 N1 C11 C12 -20.26(15)
C7 N1 C10 C9 0.70(13)
C7 C8 C9 C10 -0.51(13)
C7 C4 C5 C6 -176.36(10)
C7 C4 C13 C12 47.69(11)
C8 C7 C4 C3 -80.50(14)
C8 C7 C4 C5 39.55(15)
C8 C7 C4 C13 161.64(11)
C8 C9 C10 N1 -0.11(14)
C4 C7 C8 C9 179.29(10)
C4 C13 C12 C11 -63.87(12)
C5 C4 C13 C12 168.98(9)
C13 C4 C5 C6 62.59(13)
C11 N1 C7 C8 -174.32(10)
C11 N1 C7 C4 7.14(16)
C11 N1 C10 C9 174.11(10)
C10 N1 C7 C8 -1.02(12)
C10 N1 C7 C4 -179.56(9)
C10 N1 C11 C12 167.41(11)
